data_7231586
loop_
_publ_author_name
'Chang, Wei-Jie'
'Su, Padi Yi-Syong'
'Lee, Kwang-Ming'

_publ_section_title
;
 Anion-controlled supramolecular crystal structures and ionic liquids from
 fatty acid-substituted ethyl-nicotinate ionic compounds
;
_journal_issue 45
_journal_name_full CrystEngComm
_journal_page_first 7248
_journal_paper_doi 10.1039/C8CE00785C
_journal_volume 20
_journal_year 2018
_chemical_formula_sum 'C38 H40 B N O4'
_chemical_formula_weight 585.52
_space_group_crystal_system monoclinic
_space_group_IT_number 14
_space_group_name_Hall '-P 2ybc'
_space_group_name_H-M_alt 'P 1 21/c 1'
_symmetry_space_group_name_Hall '-P 2ybc'
_symmetry_space_group_name_H-M 'P 1 21/c 1'
_atom_sites_solution_hydrogens geom
_audit_creation_method SHELXL-2014
_audit_update_record
;
2017-02-20 deposited with the CCDC.
2018-09-20 downloaded from the CCDC.
;
_cell_angle_alpha 90
_cell_angle_beta 99.931(2)
_cell_angle_gamma 90
_cell_formula_units_Z 4
_cell_length_a 13.5715(12)
_cell_length_b 10.6930(9)
_cell_length_c 21.9043(16)
_cell_measurement_reflns_used 6423
_cell_measurement_temperature 100(2)
_cell_measurement_theta_max 0.9485
_cell_measurement_theta_min 0.8647
_cell_volume 3131.1(4)
_computing_cell_refinement 'SAINT V8.34A (Bruker AXS Inc., 2013)'
_computing_data_collection 'APEX2 (Bruker AXS, 2010)'
_computing_data_reduction 'SAINT V8.34A (Bruker AXS Inc., 2013)'
_computing_molecular_graphics 'SHELXTL (Sheldrick, 2008)'
_computing_publication_material SHELXTL
_computing_structure_refinement 'SHELXL-2014 (Sheldrick, 2014)'
_diffrn_ambient_temperature 100(2)
_diffrn_detector_area_resol_mean 8.3333
_diffrn_measured_fraction_theta_full 1.000
_diffrn_measured_fraction_theta_max 0.997
_diffrn_measurement_device_type 'Bruker APEX-II CCD'
_diffrn_measurement_method '\f and \w scans'
_diffrn_radiation_type MoK\a
_diffrn_radiation_wavelength 0.71073
_diffrn_reflns_av_R_equivalents 0.0740
_diffrn_reflns_av_unetI/netI 0.0653
_diffrn_reflns_Laue_measured_fraction_full 1.000
_diffrn_reflns_Laue_measured_fraction_max 0.997
_diffrn_reflns_limit_h_max 16
_diffrn_reflns_limit_h_min -16
_diffrn_reflns_limit_k_max 13
_diffrn_reflns_limit_k_min -13
_diffrn_reflns_limit_l_max 27
_diffrn_reflns_limit_l_min -27
_diffrn_reflns_number 26637
_diffrn_reflns_point_group_measured_fraction_full 1.000
_diffrn_reflns_point_group_measured_fraction_max 0.997
_diffrn_reflns_theta_full 25.242
_diffrn_reflns_theta_max 26.421
_diffrn_reflns_theta_min 1.523
_exptl_absorpt_coefficient_mu 0.079
_exptl_absorpt_correction_T_max 0.9485
_exptl_absorpt_correction_T_min 0.8647
_exptl_absorpt_correction_type multi-scan
_exptl_absorpt_process_details 'SADABS V2014/2 (Bruker AXS Inc.)'
_exptl_crystal_colour 'Yellow Green'
_exptl_crystal_density_diffrn 1.242
_exptl_crystal_density_meas ?
_exptl_crystal_density_method 'not measured'
_exptl_crystal_description Columnar
_exptl_crystal_F_000 1248
_exptl_crystal_size_max 0.30
_exptl_crystal_size_mid 0.15
_exptl_crystal_size_min 0.15
_refine_diff_density_max 0.246
_refine_diff_density_min -0.220
_refine_diff_density_rms 0.047
_refine_ls_extinction_method none
_refine_ls_goodness_of_fit_ref 0.999
_refine_ls_hydrogen_treatment constr
_refine_ls_matrix_type full
_refine_ls_number_parameters 399
_refine_ls_number_reflns 6423
_refine_ls_number_restraints 0
_refine_ls_restrained_S_all 0.999
_refine_ls_R_factor_all 0.0846
_refine_ls_R_factor_gt 0.0470
_refine_ls_shift/su_max 0.001
_refine_ls_shift/su_mean 0.000
_refine_ls_structure_factor_coef Fsqd
_refine_ls_weighting_details 'w=1/[\s^2^(Fo^2^)+(0.0371P)^2^+0.7602P] where P=(Fo^2^+2Fc^2^)/3'
_refine_ls_weighting_scheme calc
_refine_ls_wR_factor_gt 0.0916
_refine_ls_wR_factor_ref 0.1057
_reflns_Friedel_coverage 0.000
_reflns_number_gt 4296
_reflns_number_total 6423
_reflns_threshold_expression 'I > 2\s(I)'
_cod_data_source_file c8ce00785c2.cif
_cod_data_source_block mo_140705LT_0m
_cod_depositor_comments
;
The following automatic conversions were performed:

'_exptl_crystal_density_meas' value 'not measured' was changed to '?'
- the value is perceived as not measured.

Automatic conversion script
Id: cif_fix_values 4973 2017-02-22 13:04:09Z antanas 

 Adding full bibliography for 7231586--7231587.cif.
;
_cod_database_code 7231586
_shelx_space_group_comment
;
The symmetry employed for this shelxl refinement is uniquely defined
by the following loop, which should always be used as a source of
symmetry information in preference to the above space-group names.
They are only intended as comments.
;
_shelxl_version_number 2014-3

loop_
_space_group_symop_operation_xyz
'x, y, z'
'-x, y+1/2, -z+1/2'
'-x, -y, -z'
'x, -y-1/2, z-1/2'

loop_
_atom_site_label
_atom_site_type_symbol
_atom_site_fract_x
_atom_site_fract_y
_atom_site_fract_z
_atom_site_U_iso_or_equiv
_atom_site_adp_type
_atom_site_occupancy
_atom_site_site_symmetry_order
_atom_site_calc_flag
_atom_site_refinement_flags_posn
_atom_site_refinement_flags_adp
O1 O 0.70580(10) 1.11079(12) 0.82776(6) 0.0239(3) Uani 1 1 d . .
O2 O 0.93002(10) 0.05701(13) 0.93027(6) 0.0291(3) Uani 1 1 d . .
H2 H 0.9408 -0.0038 0.9548 0.044 Uiso 1 1 calc R U
O3 O 0.62966(10) 1.20374(13) 0.89950(6) 0.0300(3) Uani 1 1 d . .
O4 O 1.04433(10) 0.14677(13) 1.00259(6) 0.0280(3) Uani 1 1 d . .
N1 N 0.73920(11) 0.78372(14) 0.92272(6) 0.0171(3) Uani 1 1 d . .
C1 C 0.74844(19) 1.2036(2) 0.73727(11) 0.0470(7) Uani 1 1 d . .
H20 H 0.8184 1.1786 0.7504 0.071 Uiso 1 1 calc R U
H3 H 0.7456 1.2796 0.7121 0.071 Uiso 1 1 calc R U
H1 H 0.7119 1.1363 0.7128 0.071 Uiso 1 1 calc R U
C2 C 0.70175(15) 1.22841(19) 0.79336(9) 0.0281(5) Uani 1 1 d . .
H19 H 0.7392 1.2945 0.8193 0.034 Uiso 1 1 calc R U
H18 H 0.6316 1.2561 0.7809 0.034 Uiso 1 1 calc R U
C3 C 0.66592(13) 1.11316(19) 0.87912(8) 0.0214(4) Uani 1 1 d . .
C4 C 0.67147(13) 0.98803(18) 0.90971(8) 0.0182(4) Uani 1 1 d . .
C5 C 0.73149(13) 0.89474(18) 0.89308(8) 0.0188(4) Uani 1 1 d . .
H17 H 0.7679 0.9087 0.8604 0.023 Uiso 1 1 calc R U
C6 C 0.80419(14) 0.68752(18) 0.90006(8) 0.0211(4) Uani 1 1 d . .
H16 H 0.8718 0.7235 0.9015 0.025 Uiso 1 1 calc R U
H15 H 0.7768 0.6686 0.8562 0.025 Uiso 1 1 calc R U
C7 C 0.81404(14) 0.56691(18) 0.93604(8) 0.0233(4) Uani 1 1 d . .
H13 H 0.7476 0.5270 0.9332 0.028 Uiso 1 1 calc R U
H14 H 0.8404 0.5840 0.9803 0.028 Uiso 1 1 calc R U
C8 C 0.88468(15) 0.47965(18) 0.90978(9) 0.0249(5) Uani 1 1 d . .
H11 H 0.8582 0.4644 0.8654 0.030 Uiso 1 1 calc R U
H12 H 0.9507 0.5207 0.9127 0.030 Uiso 1 1 calc R U
C9 C 0.89793(15) 0.35512(18) 0.94366(9) 0.0252(5) Uani 1 1 d . .
H10 H 0.8321 0.3136 0.9408 0.030 Uiso 1 1 calc R U
H9 H 0.9247 0.3699 0.9880 0.030 Uiso 1 1 calc R U
C10 C 0.96947(15) 0.26912(19) 0.91615(9) 0.0283(5) Uani 1 1 d . .
H8 H 0.9413 0.2502 0.8724 0.034 Uiso 1 1 calc R U
H7 H 1.0346 0.3116 0.9173 0.034 Uiso 1 1 calc R U
C11 C 0.98458(14) 0.15038(18) 0.95248(9) 0.0232(4) Uani 1 1 d . .
C12 C 0.68780(13) 0.76188(18) 0.96915(8) 0.0206(4) Uani 1 1 d . .
H6 H 0.6947 0.6837 0.9901 0.025 Uiso 1 1 calc R U
C13 C 0.62557(14) 0.85160(19) 0.98647(8) 0.0224(4) Uani 1 1 d . .
H5 H 0.5886 0.8350 1.0187 0.027 Uiso 1 1 calc R U
C14 C 0.61712(13) 0.96601(18) 0.95679(8) 0.0206(4) Uani 1 1 d . .
H4 H 0.5746 1.0289 0.9685 0.025 Uiso 1 1 calc R U
C15 C 1.02048(14) 0.7524(2) 0.32063(8) 0.0247(5) Uani 1 1 d . .
H21 H 1.0815 0.7420 0.3488 0.030 Uiso 1 1 calc R U
C16 C 0.99409(14) 0.86790(19) 0.29431(8) 0.0232(4) Uani 1 1 d . .
H38 H 1.0369 0.9378 0.3049 0.028 Uiso 1 1 calc R U
C17 C 0.90516(13) 0.88232(18) 0.25240(8) 0.0184(4) Uani 1 1 d . .
H39 H 0.8886 0.9627 0.2352 0.022 Uiso 1 1 calc R U
C18 C 0.83907(13) 0.78286(17) 0.23461(8) 0.0157(4) Uani 1 1 d . .
C19 C 0.65124(12) 0.81536(17) 0.23734(8) 0.0157(4) Uani 1 1 d . .
C20 C 0.59883(13) 0.71425(18) 0.25705(8) 0.0179(4) Uani 1 1 d . .
H27 H 0.6048 0.6343 0.2391 0.021 Uiso 1 1 calc R U
C21 C 0.53855(14) 0.72697(19) 0.30186(8) 0.0216(4) Uani 1 1 d . .
H30 H 0.5042 0.6560 0.3138 0.026 Uiso 1 1 calc R U
C22 C 0.52779(14) 0.84138(19) 0.32936(8) 0.0245(5) Uani 1 1 d . .
H22 H 0.4861 0.8498 0.3598 0.029 Uiso 1 1 calc R U
C23 C 0.73234(14) 1.13382(18) 0.06413(8) 0.0209(4) Uani 1 1 d . .
H23 H 0.7339 1.2056 0.0387 0.025 Uiso 1 1 calc R U
C24 C 0.64933(14) 1.10815(18) 0.09078(8) 0.0207(4) Uani 1 1 d . .
H24 H 0.5930 1.1622 0.0832 0.025 Uiso 1 1 calc R U
C25 C 0.64756(13) 1.00412(17) 0.12861(8) 0.0177(4) Uani 1 1 d . .
H40 H 0.5887 0.9876 0.1452 0.021 Uiso 1 1 calc R U
C26 C 0.72923(13) 0.92251(17) 0.14329(8) 0.0161(4) Uani 1 1 d . .
C27 C 0.81090(13) 0.95008(17) 0.11382(8) 0.0188(4) Uani 1 1 d . .
H25 H 0.8672 0.8958 0.1207 0.023 Uiso 1 1 calc R U
C28 C 0.81337(14) 1.05260(18) 0.07522(8) 0.0206(4) Uani 1 1 d . .
H26 H 0.8704 1.0672 0.0564 0.025 Uiso 1 1 calc R U
C29 C 0.57903(14) 0.94353(19) 0.31161(8) 0.0231(4) Uani 1 1 d . .
H29 H 0.5729 1.0229 0.3301 0.028 Uiso 1 1 calc R U
C30 C 0.63953(13) 0.92990(18) 0.26677(8) 0.0190(4) Uani 1 1 d . .
H28 H 0.6744 1.0010 0.2556 0.023 Uiso 1 1 calc R U
C31 C 0.70304(13) 0.67966(17) 0.14224(8) 0.0159(4) Uani 1 1 d . .
C32 C 0.60409(14) 0.65619(17) 0.11353(8) 0.0185(4) Uani 1 1 d . .
H35 H 0.5526 0.7097 0.1226 0.022 Uiso 1 1 calc R U
C33 C 0.57842(14) 0.55788(18) 0.07244(8) 0.0213(4) Uani 1 1 d . .
H34 H 0.5105 0.5459 0.0538 0.026 Uiso 1 1 calc R U
C34 C 0.65136(15) 0.47707(18) 0.05848(8) 0.0229(4) Uani 1 1 d . .
H33 H 0.6339 0.4089 0.0309 0.027 Uiso 1 1 calc R U
C35 C 0.74990(14) 0.49762(18) 0.08543(8) 0.0214(4) Uani 1 1 d . .
H31 H 0.8008 0.4433 0.0763 0.026 Uiso 1 1 calc R U
C36 C 0.77472(14) 0.59750(17) 0.12582(8) 0.0184(4) Uani 1 1 d . .
H32 H 0.8431 0.6106 0.1430 0.022 Uiso 1 1 calc R U
C37 C 0.95632(14) 0.65207(19) 0.30513(8) 0.0218(4) Uani 1 1 d . .
H37 H 0.9729 0.5724 0.3232 0.026 Uiso 1 1 calc R U
C38 C 0.86771(13) 0.66766(18) 0.26313(8) 0.0178(4) Uani 1 1 d . .
H36 H 0.8249 0.5976 0.2534 0.021 Uiso 1 1 calc R U
B1 B 0.73064(15) 0.80000(19) 0.18878(9) 0.0152(4) Uani 1 1 d . .

loop_
_atom_site_aniso_label
_atom_site_aniso_U_11
_atom_site_aniso_U_22
_atom_site_aniso_U_33
_atom_site_aniso_U_23
_atom_site_aniso_U_13
_atom_site_aniso_U_12
O1 0.0300(8) 0.0189(8) 0.0242(7) 0.0069(6) 0.0088(6) 0.0054(6)
O2 0.0342(8) 0.0234(8) 0.0287(7) 0.0020(6) 0.0025(6) 0.0002(7)
O3 0.0392(9) 0.0203(8) 0.0317(8) 0.0032(6) 0.0099(7) 0.0107(7)
O4 0.0323(8) 0.0240(8) 0.0264(7) -0.0011(6) 0.0014(6) 0.0011(6)
N1 0.0193(8) 0.0161(9) 0.0159(7) 0.0000(7) 0.0034(6) 0.0004(6)
C1 0.0573(16) 0.0429(16) 0.0481(14) 0.0262(12) 0.0296(13) 0.0209(13)
C2 0.0337(12) 0.0200(12) 0.0305(11) 0.0110(9) 0.0053(9) 0.0072(9)
C3 0.0179(9) 0.0221(12) 0.0230(10) 0.0026(9) -0.0002(8) 0.0031(8)
C4 0.0164(9) 0.0200(11) 0.0172(9) -0.0002(8) 0.0005(7) 0.0014(8)
C5 0.0192(9) 0.0199(11) 0.0168(9) 0.0020(8) 0.0013(7) -0.0009(8)
C6 0.0264(10) 0.0184(11) 0.0199(9) -0.0022(8) 0.0076(8) 0.0043(8)
C7 0.0290(11) 0.0193(11) 0.0226(10) 0.0041(8) 0.0073(8) 0.0051(8)
C8 0.0308(11) 0.0206(11) 0.0245(10) 0.0037(9) 0.0085(9) 0.0043(9)
C9 0.0312(11) 0.0198(11) 0.0265(10) 0.0049(9) 0.0105(9) 0.0042(9)
C10 0.0345(12) 0.0238(12) 0.0300(11) 0.0050(9) 0.0146(9) 0.0075(9)
C11 0.0265(11) 0.0191(11) 0.0270(10) 0.0005(9) 0.0133(9) 0.0057(9)
C12 0.0235(10) 0.0197(11) 0.0183(9) 0.0034(8) 0.0027(8) -0.0005(8)
C13 0.0236(10) 0.0261(12) 0.0179(9) 0.0016(8) 0.0051(8) 0.0001(9)
C14 0.0182(9) 0.0239(11) 0.0192(9) -0.0026(8) 0.0015(8) 0.0016(8)
C15 0.0180(10) 0.0347(13) 0.0210(9) 0.0024(9) 0.0020(8) 0.0038(9)
C16 0.0214(10) 0.0265(12) 0.0222(9) -0.0019(9) 0.0047(8) -0.0057(9)
C17 0.0207(9) 0.0162(10) 0.0193(9) 0.0009(8) 0.0060(8) 0.0012(8)
C18 0.0185(9) 0.0154(10) 0.0154(8) -0.0013(8) 0.0085(7) 0.0013(8)
C19 0.0137(9) 0.0171(10) 0.0153(8) 0.0011(7) -0.0002(7) 0.0019(7)
C20 0.0188(9) 0.0176(10) 0.0172(9) -0.0006(8) 0.0029(7) 0.0016(8)
C21 0.0213(10) 0.0235(12) 0.0206(9) 0.0046(8) 0.0055(8) -0.0031(8)
C22 0.0233(10) 0.0315(13) 0.0210(10) 0.0010(9) 0.0107(8) 0.0035(9)
C23 0.0315(11) 0.0124(10) 0.0181(9) 0.0014(8) 0.0021(8) -0.0008(8)
C24 0.0243(10) 0.0174(11) 0.0201(9) -0.0010(8) 0.0031(8) 0.0060(8)
C25 0.0180(9) 0.0180(10) 0.0182(9) -0.0034(8) 0.0062(7) -0.0009(8)
C26 0.0175(9) 0.0157(10) 0.0148(8) -0.0043(7) 0.0022(7) -0.0006(7)
C27 0.0183(9) 0.0190(11) 0.0192(9) -0.0017(8) 0.0039(8) 0.0026(8)
C28 0.0226(10) 0.0206(11) 0.0198(9) 0.0009(8) 0.0076(8) -0.0027(8)
C29 0.0276(10) 0.0200(11) 0.0224(10) -0.0024(8) 0.0061(8) 0.0065(9)
C30 0.0205(9) 0.0169(10) 0.0203(9) 0.0009(8) 0.0056(8) -0.0001(8)
C31 0.0205(9) 0.0136(10) 0.0148(8) 0.0040(7) 0.0062(7) -0.0011(7)
C32 0.0215(10) 0.0170(11) 0.0178(9) 0.0005(8) 0.0058(8) 0.0020(8)
C33 0.0249(10) 0.0208(11) 0.0175(9) 0.0009(8) 0.0019(8) -0.0052(8)
C34 0.0365(11) 0.0171(11) 0.0156(9) -0.0025(8) 0.0058(8) -0.0028(9)
C35 0.0309(11) 0.0157(11) 0.0190(9) 0.0014(8) 0.0087(8) 0.0057(8)
C36 0.0204(9) 0.0180(11) 0.0176(9) 0.0031(8) 0.0052(7) 0.0011(8)
C37 0.0251(10) 0.0210(11) 0.0205(9) 0.0059(8) 0.0073(8) 0.0067(8)
C38 0.0203(9) 0.0168(10) 0.0177(9) -0.0017(8) 0.0068(8) -0.0003(8)
B1 0.0175(10) 0.0122(11) 0.0170(10) 0.0001(8) 0.0061(8) 0.0001(8)

loop_
_atom_type_symbol
_atom_type_description
_atom_type_scat_dispersion_real
_atom_type_scat_dispersion_imag
_atom_type_scat_source
C C 0.0033 0.0016 'International Tables Vol C Tables 4.2.6.8 and 6.1.1.4'
H H 0.0000 0.0000 'International Tables Vol C Tables 4.2.6.8 and 6.1.1.4'
N N 0.0061 0.0033 'International Tables Vol C Tables 4.2.6.8 and 6.1.1.4'
O O 0.0106 0.0060 'International Tables Vol C Tables 4.2.6.8 and 6.1.1.4'
B B 0.0013 0.0007 'International Tables Vol C Tables 4.2.6.8 and 6.1.1.4'

loop_
_geom_angle_atom_site_label_1
_geom_angle_atom_site_label_2
_geom_angle_atom_site_label_3
_geom_angle
C3 O1 C2 115.78(15)
C11 O2 H2 109.5
C5 N1 C12 120.53(16)
C5 N1 C6 116.58(15)
C12 N1 C6 122.86(16)
C2 C1 H20 109.5
C2 C1 H3 109.5
H20 C1 H3 109.5
C2 C1 H1 109.5
H20 C1 H1 109.5
H3 C1 H1 109.5
O1 C2 C1 106.62(17)
O1 C2 H19 110.4
C1 C2 H19 110.4
O1 C2 H18 110.4
C1 C2 H18 110.4
H19 C2 H18 108.6
O3 C3 O1 125.42(18)
O3 C3 C4 123.09(18)
O1 C3 C4 111.49(16)
C5 C4 C14 119.24(18)
C5 C4 C3 121.16(17)
C14 C4 C3 119.58(17)
N1 C5 C4 120.74(17)
N1 C5 H17 119.6
C4 C5 H17 119.6
N1 C6 C7 114.84(15)
N1 C6 H16 108.6
C7 C6 H16 108.6
N1 C6 H15 108.6
C7 C6 H15 108.6
H16 C6 H15 107.5
C6 C7 C8 109.43(15)
C6 C7 H13 109.8
C8 C7 H13 109.8
C6 C7 H14 109.8
C8 C7 H14 109.8
H13 C7 H14 108.2
C9 C8 C7 112.47(16)
C9 C8 H11 109.1
C7 C8 H11 109.1
C9 C8 H12 109.1
C7 C8 H12 109.1
H11 C8 H12 107.8
C8 C9 C10 111.28(16)
C8 C9 H10 109.4
C10 C9 H10 109.4
C8 C9 H9 109.4
C10 C9 H9 109.4
H10 C9 H9 108.0
C11 C10 C9 109.78(16)
C11 C10 H8 109.7
C9 C10 H8 109.7
C11 C10 H7 109.7
C9 C10 H7 109.7
H8 C10 H7 108.2
O4 C11 O2 123.54(18)
O4 C11 C10 120.24(19)
O2 C11 C10 116.15(18)
N1 C12 C13 120.64(18)
N1 C12 H6 119.7
C13 C12 H6 119.7
C12 C13 C14 119.58(18)
C12 C13 H5 120.2
C14 C13 H5 120.2
C13 C14 C4 119.25(18)
C13 C14 H4 120.4
C4 C14 H4 120.4
C16 C15 C37 118.82(17)
C16 C15 H21 120.6
C37 C15 H21 120.6
C15 C16 C17 120.38(18)
C15 C16 H38 119.8
C17 C16 H38 119.8
C16 C17 C18 122.63(18)
C16 C17 H39 118.7
C18 C17 H39 118.7
C17 C18 C38 115.24(16)
C17 C18 B1 123.23(16)
C38 C18 B1 121.30(16)
C20 C19 C30 115.27(16)
C20 C19 B1 123.01(16)
C30 C19 B1 121.41(16)
C21 C20 C19 122.28(18)
C21 C20 H27 118.9
C19 C20 H27 118.9
C22 C21 C20 120.94(18)
C22 C21 H30 119.5
C20 C21 H30 119.5
C21 C22 C29 118.65(17)
C21 C22 H22 120.7
C29 C22 H22 120.7
C24 C23 C28 118.69(17)
C24 C23 H23 120.7
C28 C23 H23 120.7
C23 C24 C25 120.64(17)
C23 C24 H24 119.7
C25 C24 H24 119.7
C24 C25 C26 122.68(17)
C24 C25 H40 118.7
C26 C25 H40 118.7
C25 C26 C27 114.72(16)
C25 C26 B1 124.08(16)
C27 C26 B1 121.16(16)
C28 C27 C26 123.27(17)
C28 C27 H25 118.4
C26 C27 H25 118.4
C27 C28 C23 119.90(17)
C27 C28 H26 120.0
C23 C28 H26 120.0
C22 C29 C30 120.05(18)
C22 C29 H29 120.0
C30 C29 H29 120.0
C29 C30 C19 122.81(18)
C29 C30 H28 118.6
C19 C30 H28 118.6
C36 C31 C32 115.16(16)
C36 C31 B1 123.72(16)
C32 C31 B1 121.04(16)
C33 C32 C31 122.65(17)
C33 C32 H35 118.7
C31 C32 H35 118.7
C34 C33 C32 120.36(18)
C34 C33 H34 119.8
C32 C33 H34 119.8
C35 C34 C33 118.77(18)
C35 C34 H33 120.6
C33 C34 H33 120.6
C34 C35 C36 120.24(18)
C34 C35 H31 119.9
C36 C35 H31 119.9
C35 C36 C31 122.79(17)
C35 C36 H32 118.6
C31 C36 H32 118.6
C15 C37 C38 120.24(18)
C15 C37 H37 119.9
C38 C37 H37 119.9
C37 C38 C18 122.67(18)
C37 C38 H36 118.7
C18 C38 H36 118.7
C18 B1 C26 112.02(15)
C18 B1 C31 112.08(15)
C26 B1 C31 105.69(14)
C18 B1 C19 103.49(13)
C26 B1 C19 111.79(15)
C31 B1 C19 111.95(15)

loop_
_geom_bond_atom_site_label_1
_geom_bond_atom_site_label_2
_geom_bond_distance
O1 C3 1.330(2)
O1 C2 1.462(2)
O2 C11 1.287(2)
O2 H2 0.8400
O3 C3 1.206(2)
O4 C11 1.248(2)
N1 C5 1.348(2)
N1 C12 1.349(2)
N1 C6 1.494(2)
C1 C2 1.500(3)
C1 H20 0.9800
C1 H3 0.9800
C1 H1 0.9800
C2 H19 0.9900
C2 H18 0.9900
C3 C4 1.492(3)
C4 C5 1.376(3)
C4 C14 1.388(3)
C5 H17 0.9500
C6 C7 1.505(3)
C6 H16 0.9900
C6 H15 0.9900
C7 C8 1.520(3)
C7 H13 0.9900
C7 H14 0.9900
C8 C9 1.520(3)
C8 H11 0.9900
C8 H12 0.9900
C9 C10 1.534(3)
C9 H10 0.9900
C9 H9 0.9900
C10 C11 1.494(3)
C10 H8 0.9900
C10 H7 0.9900
C12 C13 1.374(3)
C12 H6 0.9500
C13 C14 1.381(3)
C13 H5 0.9500
C14 H4 0.9500
C15 C16 1.384(3)
C15 C37 1.386(3)
C15 H21 0.9500
C16 C17 1.393(2)
C16 H38 0.9500
C17 C18 1.402(2)
C17 H39 0.9500
C18 C38 1.405(2)
C18 B1 1.642(3)
C19 C20 1.403(2)
C19 C30 1.406(3)
C19 B1 1.648(3)
C20 C21 1.389(2)
C20 H27 0.9500
C21 C22 1.382(3)
C21 H30 0.9500
C22 C29 1.386(3)
C22 H22 0.9500
C23 C24 1.383(3)
C23 C28 1.389(3)
C23 H23 0.9500
C24 C25 1.390(3)
C24 H24 0.9500
C25 C26 1.404(2)
C25 H40 0.9500
C26 C27 1.407(2)
C26 B1 1.644(3)
C27 C28 1.388(3)
C27 H25 0.9500
C28 H26 0.9500
C29 C30 1.392(3)
C29 H29 0.9500
C30 H28 0.9500
C31 C36 1.403(2)
C31 C32 1.404(2)
C31 B1 1.644(3)
C32 C33 1.389(3)
C32 H35 0.9500
C33 C34 1.387(3)
C33 H34 0.9500
C34 C35 1.383(3)
C34 H33 0.9500
C35 C36 1.391(3)
C35 H31 0.9500
C36 H32 0.9500
C37 C38 1.392(2)
C37 H37 0.9500
C38 H36 0.9500
